data_7108191
loop_
_publ_author_name
'Yuichiro Tokoro'
'Hyeonuk Yeo'
'Kazuo Tanaka'
'Yoshiki Chujo'

_publ_section_title
;
 Synthesis of benzo[h]quinoline-based neutral pentacoordinate
 organosilicon complexes
;
_journal_name_full Chem.Commun.
_journal_page_first 8541
_journal_paper_doi 10.1039/c2cc34440h
_journal_volume 48
_journal_year 2012
_chemical_formula_sum 'C16 H17 N Si'
_chemical_formula_weight 251.40
_chemical_name_systematic
;
?
;
_space_group_IT_number 11
_symmetry_cell_setting monoclinic
_symmetry_space_group_name_Hall '-P 2yb'
_symmetry_space_group_name_H-M 'P 1 21/m 1'
_atom_sites_solution_hydrogens geom
_atom_sites_solution_primary direct
_atom_sites_solution_secondary difmap
_audit_creation_method SHELXL-97
_cell_angle_alpha 90.00
_cell_angle_beta 94.586(3)
_cell_angle_gamma 90.00
_cell_formula_units_Z 2
_cell_length_a 9.2798(6)
_cell_length_b 6.9773(5)
_cell_length_c 10.5690(8)
_cell_measurement_temperature 93(2)
_cell_volume 682.13(8)
_computing_cell_refinement PROCESS-AUTO
_computing_data_collection PROCESS-AUTO
_computing_data_reduction 'Yadokari-XG (Wakita, 2000)'
_computing_molecular_graphics 'Yadokari-XG (Wakita, 2000)'
_computing_publication_material 'Yadokari-XG (Wakita, 2000)'
_computing_structure_refinement 'SHELXL-97 (Sheldrick, 1997)'
_computing_structure_solution 'SHELXS-97 (Sheldrick, 1990)'
_diffrn_ambient_temperature 93(2)
_diffrn_measured_fraction_theta_full 0.997
_diffrn_measured_fraction_theta_max 0.997
_diffrn_radiation_monochromator graphite
_diffrn_radiation_source 'fine-focus sealed tube'
_diffrn_radiation_type MoK\a
_diffrn_radiation_wavelength 0.71075
_diffrn_reflns_av_R_equivalents 0.0330
_diffrn_reflns_av_sigmaI/netI 0.0277
_diffrn_reflns_limit_h_max 11
_diffrn_reflns_limit_h_min -11
_diffrn_reflns_limit_k_max 8
_diffrn_reflns_limit_k_min -8
_diffrn_reflns_limit_l_max 12
_diffrn_reflns_limit_l_min -12
_diffrn_reflns_number 5341
_diffrn_reflns_theta_full 25.00
_diffrn_reflns_theta_max 25.00
_diffrn_reflns_theta_min 3.04
_exptl_absorpt_coefficient_mu 0.154
_exptl_absorpt_correction_T_max 0.9553
_exptl_absorpt_correction_T_min 0.9553
_exptl_absorpt_correction_type multi-scan
_exptl_absorpt_process_details
;
Higashi, T. (1995). Program for Absorption Correction.
Rigaku Corporation, Tokyo, Japan.
;
_exptl_crystal_density_diffrn 1.224
_exptl_crystal_density_method 'not measured'
_exptl_crystal_F_000 268
_exptl_crystal_size_max 0.30
_exptl_crystal_size_mid 0.30
_exptl_crystal_size_min 0.30
_refine_diff_density_max 0.512
_refine_diff_density_min -0.219
_refine_diff_density_rms 0.057
_refine_ls_extinction_method none
_refine_ls_goodness_of_fit_ref 1.126
_refine_ls_hydrogen_treatment refall
_refine_ls_matrix_type full
_refine_ls_number_parameters 149
_refine_ls_number_reflns 1302
_refine_ls_number_restraints 0
_refine_ls_restrained_S_all 1.126
_refine_ls_R_factor_all 0.0452
_refine_ls_R_factor_gt 0.0401
_refine_ls_shift/su_max 0.000
_refine_ls_shift/su_mean 0.000
_refine_ls_structure_factor_coef Fsqd
_refine_ls_weighting_details 'calc w=1/[\s^2^(Fo^2^)+(0.0812P)^2^+0.0000P] where P=(Fo^2^+2Fc^2^)/3'
_refine_ls_weighting_scheme calc
_refine_ls_wR_factor_gt 0.1113
_refine_ls_wR_factor_ref 0.1170
_reflns_number_gt 1105
_reflns_number_total 1302
_reflns_threshold_expression >2\s(I)
_cod_data_source_file c2cc34440h.txt
_cod_data_source_block 1
_cod_original_sg_symbol_Hall -p_2yb
_cod_original_sg_symbol_H-M p_21/m
_cod_database_code 7108191

loop_
_symmetry_equiv_pos_as_xyz
'x, y, z'
'-x, y+1/2, -z'
'-x, -y, -z'
'x, -y-1/2, z'

loop_
_atom_site_label
_atom_site_type_symbol
_atom_site_fract_x
_atom_site_fract_y
_atom_site_fract_z
_atom_site_U_iso_or_equiv
_atom_site_adp_type
_atom_site_occupancy
_atom_site_symmetry_multiplicity
_atom_site_calc_flag
_atom_site_refinement_flags
C1 C 0.60491(19) 0.0233(3) 0.7595(2) 0.0305(4) Uani 1 1 d .
H1 H 0.548(3) 0.044(4) 0.688(3) 0.086(9) Uiso 1 1 d .
H2 H 0.547(3) -0.021(4) 0.820(3) 0.088(9) Uiso 1 1 d .
H3 H 0.667(3) -0.071(4) 0.745(3) 0.080(8) Uiso 1 1 d .
C2 C 0.6628(3) 0.2500 0.9927(3) 0.0356(6) Uani 1 2 d S
H4 H 0.563(3) 0.2500 1.004(3) 0.041(7) Uiso 1 2 d S
H5 H 0.7022(19) 0.141(3) 1.0395(19) 0.041(5) Uiso 1 1 d .
C3 C 0.9000(2) 0.2500 0.8141(2) 0.0242(5) Uani 1 2 d S
C4 C 0.9746(2) 0.2500 0.6999(2) 0.0231(5) Uani 1 2 d S
C5 C 0.8976(2) 0.2500 0.5765(2) 0.0225(5) Uani 1 2 d S
C6 C 0.6768(3) 0.2500 0.4608(2) 0.0281(6) Uani 1 2 d S
H6 H 0.575(3) 0.2500 0.459(3) 0.040(7) Uiso 1 2 d S
C7 C 0.7396(3) 0.2500 0.3447(2) 0.0346(6) Uani 1 2 d S
H7 H 0.681(3) 0.2500 0.270(3) 0.039(7) Uiso 1 2 d S
C8 C 0.8880(3) 0.2500 0.3480(3) 0.0355(6) Uani 1 2 d S
H8 H 0.934(3) 0.2500 0.280(3) 0.061(10) Uiso 1 2 d S
C9 C 0.9717(2) 0.2500 0.4638(2) 0.0288(6) Uani 1 2 d S
C10 C 1.1266(3) 0.2500 0.4759(3) 0.0380(7) Uani 1 2 d S
H9 H 1.174(3) 0.2500 0.395(3) 0.066(10) Uiso 1 2 d S
C11 C 1.1996(3) 0.2500 0.5898(3) 0.0361(7) Uani 1 2 d S
H10 H 1.301(3) 0.2500 0.598(3) 0.043(8) Uiso 1 2 d S
C12 C 1.1285(2) 0.2500 0.7065(3) 0.0304(6) Uani 1 2 d S
C13 C 1.2069(2) 0.2500 0.8252(3) 0.0379(7) Uani 1 2 d S
H11 H 1.312(3) 0.2500 0.828(2) 0.038(7) Uiso 1 2 d S
C14 C 1.1372(3) 0.2500 0.9342(3) 0.0429(7) Uani 1 2 d S
H12 H 1.190(3) 0.2500 1.016(3) 0.049(8) Uiso 1 2 d S
C15 C 0.9855(3) 0.2500 0.9274(3) 0.0349(6) Uani 1 2 d S
H13 H 0.942(3) 0.2500 1.008(3) 0.056(9) Uiso 1 2 d S
Si1 Si 0.69532(6) 0.2500 0.81908(6) 0.0232(3) Uani 1 2 d S
N1 N 0.75089(19) 0.2500 0.57206(18) 0.0238(5) Uani 1 2 d S

loop_
_atom_site_aniso_label
_atom_site_aniso_U_11
_atom_site_aniso_U_22
_atom_site_aniso_U_33
_atom_site_aniso_U_23
_atom_site_aniso_U_13
_atom_site_aniso_U_12
C1 0.0303(9) 0.0269(9) 0.0352(11) -0.0015(8) 0.0086(8) -0.0034(8)
C2 0.0461(16) 0.0345(14) 0.0278(15) 0.000 0.0132(12) 0.000
C3 0.0287(11) 0.0222(11) 0.0215(13) 0.000 0.0006(9) 0.000
C4 0.0234(11) 0.0165(10) 0.0296(14) 0.000 0.0038(9) 0.000
C5 0.0256(11) 0.0159(10) 0.0266(13) 0.000 0.0060(9) 0.000
C6 0.0313(12) 0.0270(11) 0.0254(14) 0.000 -0.0016(10) 0.000
C7 0.0527(15) 0.0281(12) 0.0225(14) 0.000 -0.0002(12) 0.000
C8 0.0589(17) 0.0260(12) 0.0235(15) 0.000 0.0165(12) 0.000
C9 0.0394(13) 0.0193(10) 0.0296(15) 0.000 0.0139(10) 0.000
C10 0.0400(14) 0.0297(13) 0.0475(18) 0.000 0.0243(13) 0.000
C11 0.0221(12) 0.0258(12) 0.062(2) 0.000 0.0150(12) 0.000
C12 0.0239(11) 0.0195(11) 0.0479(17) 0.000 0.0034(11) 0.000
C13 0.0228(12) 0.0308(13) 0.058(2) 0.000 -0.0066(12) 0.000
C14 0.0396(14) 0.0442(15) 0.0413(18) 0.000 -0.0187(13) 0.000
C15 0.0380(13) 0.0380(14) 0.0277(15) 0.000 -0.0041(11) 0.000
Si1 0.0262(4) 0.0224(4) 0.0217(4) 0.000 0.0069(3) 0.000
N1 0.0262(9) 0.0224(9) 0.0230(11) 0.000 0.0039(8) 0.000

loop_
_atom_type_symbol
_atom_type_description
_atom_type_scat_dispersion_real
_atom_type_scat_dispersion_imag
_atom_type_scat_source
C C 0.0033 0.0016 'International Tables Vol C Tables 4.2.6.8 and 6.1.1.4'
H H 0.0000 0.0000 'International Tables Vol C Tables 4.2.6.8 and 6.1.1.4'
N N 0.0061 0.0033 'International Tables Vol C Tables 4.2.6.8 and 6.1.1.4'
Si Si 0.0817 0.0704 'International Tables Vol C Tables 4.2.6.8 and 6.1.1.4'

loop_
_geom_angle_atom_site_label_1
_geom_angle_atom_site_label_2
_geom_angle_atom_site_label_3
_geom_angle
_geom_angle_site_symmetry_1
C15 C3 C4 116.4(2) .
C15 C3 Si1 118.76(18) .
C4 C3 Si1 124.83(17) .
C12 C4 C5 117.9(2) .
C12 C4 C3 120.5(2) .
C5 C4 C3 121.59(19) .
N1 C5 C9 121.4(2) .
N1 C5 C4 117.14(19) .
C9 C5 C4 121.45(19) .
N1 C6 C7 124.0(2) .
C8 C7 C6 117.7(2) .
C7 C8 C9 120.5(2) .
C8 C9 C5 117.5(2) .
C8 C9 C10 124.2(2) .
C5 C9 C10 118.3(2) .
C11 C10 C9 120.9(2) .
C10 C11 C12 122.5(2) .
C13 C12 C4 119.4(2) .
C13 C12 C11 121.7(2) .
C4 C12 C11 118.9(2) .
C14 C13 C12 120.6(2) .
C13 C14 C15 119.8(3) .
C3 C15 C14 123.3(3) .
C1 Si1 C1 115.00(13) 4_565
C1 Si1 C2 102.98(8) 4_565
C1 Si1 C2 102.98(8) .
C1 Si1 C3 114.28(6) 4_565
C1 Si1 C3 114.28(6) .
C2 Si1 C3 105.35(12) .
C6 N1 C5 118.85(19) .

loop_
_geom_bond_atom_site_label_1
_geom_bond_atom_site_label_2
_geom_bond_distance
_geom_bond_site_symmetry_2
C1 Si1 1.8755(17) .
C2 Si1 1.884(3) .
C3 C15 1.382(3) .
C3 C4 1.439(3) .
C3 Si1 1.904(2) .
C4 C12 1.424(3) .
C4 C5 1.436(3) .
C5 N1 1.359(3) .
C5 C9 1.422(3) .
C6 N1 1.314(3) .
C6 C7 1.400(4) .
C7 C8 1.375(4) .
C8 C9 1.397(4) .
C9 C10 1.433(3) .
C10 C11 1.333(4) .
C11 C12 1.445(4) .
C12 C13 1.399(4) .
C13 C14 1.365(4) .
C14 C15 1.404(4) .
Si1 C1 1.8755(17) 4_565

loop_
_geom_torsion_atom_site_label_1
_geom_torsion_atom_site_label_2
_geom_torsion_atom_site_label_3
_geom_torsion_atom_site_label_4
_geom_torsion
_geom_torsion_site_symmetry_4
C15 C3 C4 C12 0.0 .
Si1 C3 C4 C12 180.0 .
C15 C3 C4 C5 180.0 .
Si1 C3 C4 C5 0.0 .
C12 C4 C5 N1 180.0 .
C3 C4 C5 N1 0.0 .
C12 C4 C5 C9 0.0 .
C3 C4 C5 C9 180.0 .
N1 C6 C7 C8 0.0 .
C6 C7 C8 C9 0.0 .
C7 C8 C9 C5 0.0 .
C7 C8 C9 C10 180.0 .
N1 C5 C9 C8 0.0 .
C4 C5 C9 C8 180.0 .
N1 C5 C9 C10 180.0 .
C4 C5 C9 C10 0.0 .
C8 C9 C10 C11 180.0 .
C5 C9 C10 C11 0.0 .
C9 C10 C11 C12 0.0 .
C5 C4 C12 C13 180.0 .
C3 C4 C12 C13 0.0 .
C5 C4 C12 C11 0.0 .
C3 C4 C12 C11 180.0 .
C10 C11 C12 C13 180.0 .
C10 C11 C12 C4 0.0 .
C4 C12 C13 C14 0.0 .
C11 C12 C13 C14 180.0 .
C12 C13 C14 C15 0.000(1) .
C4 C3 C15 C14 0.000(1) .
Si1 C3 C15 C14 180.0 .
C13 C14 C15 C3 0.000(1) .
C15 C3 Si1 C1 112.30(8) 4_565
C4 C3 Si1 C1 -67.70(8) 4_565
C15 C3 Si1 C1 -112.30(8) .
C4 C3 Si1 C1 67.70(8) .
C15 C3 Si1 C2 0.0 .
C4 C3 Si1 C2 180.0 .
C7 C6 N1 C5 0.0 .
C9 C5 N1 C6 0.0 .
C4 C5 N1 C6 180.0 .
